data_1517045
loop_
_publ_author_name
'Victor F. Shul-gin'
'Oleg V. Konnik'
'Susana V. Abkhairova'
'Alexey N. Gusev'
'Svetlana B. Meshkova'
'Anna V. Kiriyak'
'Eduard B. Rusanov'
'Miki Hasegawa'
'Wolfgang Linert'

_publ_section_title
;
 Anionic lanthanide complexes with
 3-methyl-1-phenyl-4-formylpyrazole-5-one and hydroxonium as counter ion
;
_journal_name_full
;
Inorganica Chimica Acta
;
_journal_page_first 33
_journal_page_last 38
_journal_volume 402
_journal_year 2013
_chemical_formula_sum 'C44 H41 N8 O10 Sm'
_chemical_formula_weight 992.20
_chemical_name_systematic
; 
Hydroxonium 
Tetrakis(3-methyl-1-phenyl-4-formylpyrazole-5-onato)samarium(III)ate
;
_space_group_IT_number 120
_symmetry_cell_setting tetragonal
_symmetry_space_group_name_Hall 'I -4 -2c'
_symmetry_space_group_name_H-M 'I -4 c 2'
_atom_sites_solution_hydrogens geom
_atom_sites_solution_primary direct
_atom_sites_solution_secondary difmap
_cell_angle_alpha 90.00
_cell_angle_beta 90.00
_cell_angle_gamma 90.00
_cell_formula_units_Z 4
_cell_length_a 16.2701(4)
_cell_length_b 16.2701(4)
_cell_length_c 16.1315(6)
_cell_measurement_temperature 296(2)
_cell_volume 4270.3(2)
_computing_structure_refinement 'SHELXL-97 (Sheldrick, 1997)'
_computing_structure_solution 'SHELXS-97 (Sheldrick, 1990)'
_diffrn_ambient_temperature 296(2)
_diffrn_measured_fraction_theta_full 0.996
_diffrn_measured_fraction_theta_max 0.996
_diffrn_radiation_monochromator graphite
_diffrn_radiation_source 'fine-focus sealed tube'
_diffrn_radiation_type MoK\a
_diffrn_radiation_wavelength 0.71073
_diffrn_reflns_av_R_equivalents 0.1090
_diffrn_reflns_av_sigmaI/netI 0.0641
_diffrn_reflns_limit_h_max 21
_diffrn_reflns_limit_h_min -21
_diffrn_reflns_limit_k_max 20
_diffrn_reflns_limit_k_min -21
_diffrn_reflns_limit_l_max 21
_diffrn_reflns_limit_l_min -21
_diffrn_reflns_number 26102
_diffrn_reflns_theta_full 28.14
_diffrn_reflns_theta_max 28.14
_diffrn_reflns_theta_min 1.77
_exptl_absorpt_coefficient_mu 1.444
_exptl_crystal_density_diffrn 1.543
_exptl_crystal_density_method 'not measured'
_exptl_crystal_F_000 2012
_refine_diff_density_max 1.881
_refine_diff_density_min -1.242
_refine_diff_density_rms 0.138
_refine_ls_abs_structure_details 'Flack H D (1983), Acta Cryst. A39, 876-881'
_refine_ls_abs_structure_Flack 1.03(4)
_refine_ls_extinction_method none
_refine_ls_goodness_of_fit_ref 1.078
_refine_ls_hydrogen_treatment mixed
_refine_ls_matrix_type full
_refine_ls_number_parameters 120
_refine_ls_number_reflns 2616
_refine_ls_number_restraints 0
_refine_ls_restrained_S_all 1.078
_refine_ls_R_factor_all 0.0857
_refine_ls_R_factor_gt 0.0488
_refine_ls_shift/su_max 0.004
_refine_ls_shift/su_mean 0.001
_refine_ls_structure_factor_coef Fsqd
_refine_ls_weighting_details 'calc w=1/[\s^2^(Fo^2^)+(0.0619P)^2^+8.6518P] where P=(Fo^2^+2Fc^2^)/3'
_refine_ls_weighting_scheme calc
_refine_ls_wR_factor_gt 0.1147
_refine_ls_wR_factor_ref 0.1317
_reflns_number_gt 1822
_reflns_number_total 2616
_reflns_threshold_expression >2sigma(I)
_cod_data_source_file ICA-2013-402-33-38-2.cif
_cod_data_source_block 06
_cod_original_sg_symbol_H-M I-4c2
_cod_database_code 1517045

loop_
_symmetry_equiv_pos_as_xyz
'x, y, z'
'-x, y, z+1/2'
'-x, -y, z'
'x, -y, z+1/2'
'y, x, -z+1/2'
'-y, x, -z'
'y, -x, -z'
'-y, -x, -z+1/2'
'x+1/2, y+1/2, z+1/2'
'-x+1/2, y+1/2, z+1'
'-x+1/2, -y+1/2, z+1/2'
'x+1/2, -y+1/2, z+1'
'y+1/2, x+1/2, -z+1'
'-y+1/2, x+1/2, -z+1/2'
'y+1/2, -x+1/2, -z+1/2'
'-y+1/2, -x+1/2, -z+1'

loop_
_atom_site_label
_atom_site_type_symbol
_atom_site_fract_x
_atom_site_fract_y
_atom_site_fract_z
_atom_site_U_iso_or_equiv
_atom_site_adp_type
_atom_site_occupancy
_atom_site_symmetry_multiplicity
_atom_site_calc_flag
_atom_site_refinement_flags
_atom_site_disorder_assembly
_atom_site_disorder_group
Sm1 Sm 0.0000 0.0000 -0.2500 0.02698(16) Uani 1 4 d S . .
N1 N 0.0131(3) -0.2513(3) -0.3835(4) 0.0291(13) Uani 1 1 d . . .
N2 N -0.0317(4) -0.2782(3) -0.4542(4) 0.0313(13) Uani 1 1 d . A .
O1 O 0.0207(3) -0.1368(3) -0.2973(3) 0.0328(11) Uani 1 1 d . . .
O2 O -0.0928(3) -0.0152(3) -0.3697(3) 0.0413(13) Uani 1 1 d . . .
O3 O -0.0578(11) -0.4419(8) -0.5374(10) 0.091(7) Uani 0.50 1 d P . .
C1 C -0.0089(4) -0.1741(4) -0.3597(4) 0.0284(14) Uani 1 1 d . A .
C2 C -0.0696(4) -0.1501(4) -0.4176(4) 0.0257(13) Uani 1 1 d . . .
C3 C -0.0796(4) -0.2163(4) -0.4733(4) 0.0264(13) Uani 1 1 d . A .
C4 C -0.1063(4) -0.0712(4) -0.4195(4) 0.0332(16) Uani 1 1 d . A .
H4 H -0.1437 -0.0607 -0.4618 0.040 Uiso 1 1 calc R . .
C5 C -0.1344(4) -0.2207(4) -0.5474(5) 0.0373(16) Uani 1 1 d . . .
H5A H -0.1274 -0.2729 -0.5743 0.056 Uiso 1 1 calc R A .
H5B H -0.1204 -0.1774 -0.5853 0.056 Uiso 1 1 calc R . .
H5C H -0.1906 -0.2147 -0.5303 0.056 Uiso 1 1 calc R . .
C6A C 0.0827(4) -0.2954(5) -0.3532(4) 0.031(3) Uiso 0.660(9) 1 d PG A 1
C7A C 0.1207(4) -0.3491(5) -0.4082(4) 0.051(4) Uiso 0.660(9) 1 d PG A 1
H7A H 0.1013 -0.3540 -0.4621 0.061 Uiso 0.660(9) 1 calc PR A 1
C8A C 0.1879(5) -0.3953(5) -0.3825(5) 0.051(3) Uiso 0.660(9) 1 d PG A 1
H8A H 0.2133 -0.4313 -0.4192 0.061 Uiso 0.660(9) 1 calc PR A 1
C9A C 0.2170(4) -0.3879(5) -0.3018(5) 0.036(3) Uiso 0.660(9) 1 d PG A 1
H9A H 0.2619 -0.4189 -0.2846 0.043 Uiso 0.660(9) 1 calc PR A 1
C10A C 0.1789(4) -0.3342(4) -0.2468(4) 0.046(2) Uiso 0.660(9) 1 d PG A 1
H10A H 0.1984 -0.3293 -0.1929 0.055 Uiso 0.660(9) 1 calc PR A 1
C11A C 0.1118(5) -0.2880(4) -0.2725(4) 0.036(3) Uiso 0.660(9) 1 d PG A 1
H11A H 0.0863 -0.2521 -0.2358 0.043 Uiso 0.660(9) 1 calc PR A 1
C6B C 0.0697(8) -0.3119(8) -0.3521(9) 0.022(5) Uiso 0.340(9) 1 d PG A 2
C7B C 0.0656(8) -0.3947(9) -0.3731(9) 0.040(6) Uiso 0.340(9) 1 d PG A 2
H7B H 0.0218 -0.4141 -0.4045 0.048 Uiso 0.340(9) 1 calc PR A 2
C8B C 0.1269(9) -0.4483(6) -0.3471(9) 0.056(7) Uiso 0.340(9) 1 d PG A 2
H8B H 0.1242 -0.5036 -0.3612 0.067 Uiso 0.340(9) 1 calc PR A 2
C9B C 0.1923(8) -0.4191(8) -0.3001(9) 0.029(4) Uiso 0.340(9) 1 d PG A 2
H9B H 0.2333 -0.4550 -0.2827 0.035 Uiso 0.340(9) 1 calc PR A 2
C10B C 0.1964(7) -0.3364(8) -0.2791(9) 0.053(7) Uiso 0.340(9) 1 d PG A 2
H10B H 0.2401 -0.3169 -0.2476 0.063 Uiso 0.340(9) 1 calc PR A 2
C11B C 0.1351(9) -0.2828(6) -0.3050(9) 0.042(6) Uiso 0.340(9) 1 d PG A 2
H11B H 0.1378 -0.2274 -0.2910 0.051 Uiso 0.340(9) 1 calc PR A 2

loop_
_atom_site_aniso_label
_atom_site_aniso_U_11
_atom_site_aniso_U_22
_atom_site_aniso_U_33
_atom_site_aniso_U_23
_atom_site_aniso_U_13
_atom_site_aniso_U_12
Sm1 0.02692(19) 0.02692(19) 0.0271(3) 0.000 0.000 0.0028(3)
N1 0.031(3) 0.026(3) 0.029(3) 0.003(2) 0.002(2) 0.009(2)
N2 0.033(3) 0.033(3) 0.028(3) -0.003(2) 0.000(2) 0.006(2)
O1 0.038(3) 0.028(2) 0.033(3) -0.001(2) -0.011(2) 0.0063(19)
O2 0.051(3) 0.029(3) 0.044(3) -0.001(2) -0.019(2) 0.012(2)
O3 0.061(10) 0.024(8) 0.19(2) -0.036(11) -0.036(13) 0.006(4)
C1 0.028(3) 0.029(3) 0.029(3) 0.009(2) 0.004(3) 0.006(3)
C2 0.020(3) 0.028(3) 0.029(3) 0.008(3) 0.000(3) 0.003(2)
C3 0.027(3) 0.027(3) 0.025(3) 0.001(2) 0.005(2) 0.002(3)
C4 0.036(4) 0.034(4) 0.030(4) 0.003(3) -0.008(3) 0.016(3)
C5 0.034(4) 0.034(4) 0.044(5) -0.001(3) 0.002(3) 0.001(3)

loop_
_atom_type_symbol
_atom_type_description
_atom_type_scat_dispersion_real
_atom_type_scat_dispersion_imag
_atom_type_scat_source
C C 0.0033 0.0016 'International Tables Vol C Tables 4.2.6.8 and 6.1.1.4'
H H 0.0000 0.0000 'International Tables Vol C Tables 4.2.6.8 and 6.1.1.4'
N N 0.0061 0.0033 'International Tables Vol C Tables 4.2.6.8 and 6.1.1.4'
O O 0.0106 0.0060 'International Tables Vol C Tables 4.2.6.8 and 6.1.1.4'
Sm Sm -0.1638 3.4418 'International Tables Vol C Tables 4.2.6.8 and 6.1.1.4'

loop_
_geom_angle_atom_site_label_1
_geom_angle_atom_site_label_2
_geom_angle_atom_site_label_3
_geom_angle
_geom_angle_site_symmetry_1
_geom_angle_site_symmetry_3
O1 Sm1 O1 80.6(2) 8_554 .
O1 Sm1 O1 111.6(2) 8_554 3
O1 Sm1 O1 142.6(2) . 3
O1 Sm1 O1 142.6(2) 8_554 5_554
O1 Sm1 O1 111.6(2) . 5_554
O1 Sm1 O1 80.6(2) 3 5_554
O1 Sm1 O2 75.01(15) 8_554 8_554
O1 Sm1 O2 144.22(17) . 8_554
O1 Sm1 O2 72.03(18) 3 8_554
O1 Sm1 O2 75.86(16) 5_554 8_554
O1 Sm1 O2 144.22(17) 8_554 .
O1 Sm1 O2 75.01(15) . .
O1 Sm1 O2 75.86(16) 3 .
O1 Sm1 O2 72.03(18) 5_554 .
O2 Sm1 O2 137.5(2) 8_554 .
O1 Sm1 O2 72.03(18) 8_554 3
O1 Sm1 O2 75.86(16) . 3
O1 Sm1 O2 75.01(15) 3 3
O1 Sm1 O2 144.22(17) 5_554 3
O2 Sm1 O2 119.4(2) 8_554 3
O2 Sm1 O2 76.8(3) . 3
O1 Sm1 O2 75.86(16) 8_554 5_554
O1 Sm1 O2 72.03(18) . 5_554
O1 Sm1 O2 144.22(17) 3 5_554
O1 Sm1 O2 75.01(15) 5_554 5_554
O2 Sm1 O2 76.8(3) 8_554 5_554
O2 Sm1 O2 119.4(2) . 5_554
O2 Sm1 O2 137.5(2) 3 5_554
C1 N1 N2 112.0(5) . .
C1 N1 C6A 125.1(6) . .
N2 N1 C6A 121.8(6) . .
C1 N1 C6B 134.4(8) . .
N2 N1 C6B 113.6(7) . .
C6A N1 C6B 13.7(7) . .
C3 N2 N1 104.9(5) . .
C1 O1 Sm1 130.3(4) . .
C4 O2 Sm1 133.9(4) . .
O1 C1 N1 124.3(6) . .
O1 C1 C2 131.0(6) . .
N1 C1 C2 104.6(6) . .
C4 C2 C3 129.0(6) . .
C4 C2 C1 124.0(6) . .
C3 C2 C1 106.8(5) . .
N2 C3 C2 111.6(6) . .
N2 C3 C5 120.5(6) . .
C2 C3 C5 127.9(6) . .
O2 C4 C2 125.4(6) . .
O2 C4 H4 117.3 . .
C2 C4 H4 117.3 . .
C3 C5 H5A 109.5 . .
C3 C5 H5B 109.5 . .
H5A C5 H5B 109.5 . .
C3 C5 H5C 109.5 . .
H5A C5 H5C 109.5 . .
H5B C5 H5C 109.5 . .
C7A C6A C11A 120.0 . .
C7A C6A N1 116.8(5) . .
C11A C6A N1 123.2(5) . .
C8A C7A C6A 120.0 . .
C8A C7A H7A 120.0 . .
C6A C7A H7A 120.0 . .
C7A C8A C9A 120.0 . .
C7A C8A H8A 120.0 . .
C9A C8A H8A 120.0 . .
C10A C9A C8A 120.0 . .
C10A C9A H9A 120.0 . .
C8A C9A H9A 120.0 . .
C9A C10A C11A 120.0 . .
C9A C10A H10A 120.0 . .
C11A C10A H10A 120.0 . .
C10A C11A C6A 120.0 . .
C10A C11A H11A 120.0 . .
C6A C11A H11A 120.0 . .
C7B C6B C11B 120.0 . .
C7B C6B N1 123.1(9) . .
C11B C6B N1 116.6(9) . .
C8B C7B C6B 120.0 . .
C8B C7B H7B 120.0 . .
C6B C7B H7B 120.0 . .
C7B C8B C9B 120.0 . .
C7B C8B H8B 120.0 . .
C9B C8B H8B 120.0 . .
C10B C9B C8B 120.0 . .
C10B C9B H9B 120.0 . .
C8B C9B H9B 120.0 . .
C9B C10B C11B 120.0 . .
C9B C10B H10B 120.0 . .
C11B C10B H10B 120.0 . .
C10B C11B C6B 120.0 . .
C10B C11B H11B 120.0 . .
C6B C11B H11B 120.0 . .

loop_
_geom_bond_atom_site_label_1
_geom_bond_atom_site_label_2
_geom_bond_distance
_geom_bond_site_symmetry_2
Sm1 O1 2.378(5) 8_554
Sm1 O1 2.378(5) .
Sm1 O1 2.378(5) 3
Sm1 O1 2.378(5) 5_554
Sm1 O2 2.464(5) 8_554
Sm1 O2 2.464(5) .
Sm1 O2 2.464(5) 3
Sm1 O2 2.464(5) 5_554
N1 C1 1.362(9) .
N1 N2 1.422(8) .
N1 C6A 1.426(7) .
N1 C6B 1.441(11) .
N2 C3 1.310(8) .
O1 C1 1.271(8) .
O2 C4 1.234(8) .
O3 O3 1.21(3) 16_443
C1 C2 1.414(8) .
C2 C4 1.416(9) .
C2 C3 1.413(8) .
C3 C5 1.492(9) .
C4 H4 0.9300 .
C5 H5A 0.9600 .
C5 H5B 0.9600 .
C5 H5C 0.9600 .
C6A C7A 1.3900 .
C6A C11A 1.3900 .
C7A C8A 1.3900 .
C7A H7A 0.9300 .
C8A C9A 1.3900 .
C8A H8A 0.9300 .
C9A C10A 1.3900 .
C9A H9A 0.9300 .
C10A C11A 1.3900 .
C10A H10A 0.9300 .
C11A H11A 0.9300 .
C6B C7B 1.3900 .
C6B C11B 1.3900 .
C7B C8B 1.3900 .
C7B H7B 0.9300 .
C8B C9B 1.3900 .
C8B H8B 0.9300 .
C9B C10B 1.3900 .
C9B H9B 0.9300 .
C10B C11B 1.3900 .
C10B H10B 0.9300 .
C11B H11B 0.9300 .

loop_
_geom_torsion_atom_site_label_1
_geom_torsion_atom_site_label_2
_geom_torsion_atom_site_label_3
_geom_torsion_atom_site_label_4
_geom_torsion
_geom_torsion_site_symmetry_1
C1 N1 N2 C3 1.0(7) .
C6A N1 N2 C3 -168.1(6) .
C6B N1 N2 C3 179.5(8) .
O1 Sm1 O1 C1 -149.4(7) 8_554
O1 Sm1 O1 C1 -35.9(5) 3
O1 Sm1 O1 C1 67.4(5) 5_554
O2 Sm1 O1 C1 163.2(5) 8_554
O2 Sm1 O1 C1 4.1(5) .
O2 Sm1 O1 C1 -75.7(6) 3
O2 Sm1 O1 C1 132.5(6) 5_554
O1 Sm1 O2 C4 46.1(8) 8_554
O1 Sm1 O2 C4 -2.6(7) .
O1 Sm1 O2 C4 153.7(7) 3
O1 Sm1 O2 C4 -121.8(7) 5_554
O2 Sm1 O2 C4 -164.6(7) 8_554
O2 Sm1 O2 C4 76.1(7) 3
O2 Sm1 O2 C4 -61.4(7) 5_554
Sm1 O1 C1 N1 174.7(4) .
Sm1 O1 C1 C2 -6.7(10) .
N2 N1 C1 O1 178.3(6) .
C6A N1 C1 O1 -13.0(11) .
C6B N1 C1 O1 0.2(14) .
N2 N1 C1 C2 -0.5(7) .
C6A N1 C1 C2 168.1(6) .
C6B N1 C1 C2 -178.7(10) .
O1 C1 C2 C4 5.4(11) .
N1 C1 C2 C4 -175.8(6) .
O1 C1 C2 C3 -178.9(7) .
N1 C1 C2 C3 -0.1(7) .
N1 N2 C3 C2 -1.0(7) .
N1 N2 C3 C5 177.6(5) .
C4 C2 C3 N2 176.2(6) .
C1 C2 C3 N2 0.7(7) .
C4 C2 C3 C5 -2.3(11) .
C1 C2 C3 C5 -177.8(6) .
Sm1 O2 C4 C2 2.8(12) .
C3 C2 C4 O2 -177.9(7) .
C1 C2 C4 O2 -3.1(11) .
C1 N1 C6A C7A -147.8(6) .
N2 N1 C6A C7A 19.8(9) .
C6B N1 C6A C7A 76(3) .
C1 N1 C6A C11A 33.6(9) .
N2 N1 C6A C11A -158.8(5) .
C6B N1 C6A C11A -103(3) .
C11A C6A C7A C8A 0.0 .
N1 C6A C7A C8A -178.7(8) .
C6A C7A C8A C9A 0.0 .
C7A C8A C9A C10A 0.0 .
C8A C9A C10A C11A 0.0 .
C9A C10A C11A C6A 0.0 .
C7A C6A C11A C10A 0.0 .
N1 C6A C11A C10A 178.6(9) .
C1 N1 C6B C7B 161.6(9) .
N2 N1 C6B C7B -16.5(12) .
C6A N1 C6B C7B -146(3) .
C1 N1 C6B C11B -24.6(15) .
N2 N1 C6B C11B 157.3(7) .
C6A N1 C6B C11B 27(3) .
C11B C6B C7B C8B 0.0 .
N1 C6B C7B C8B 173.6(13) .
C6B C7B C8B C9B 0.0 .
C7B C8B C9B C10B 0.0 .
C8B C9B C10B C11B 0.0 .
C9B C10B C11B C6B 0.0 .
C7B C6B C11B C10B 0.0 .
N1 C6B C11B C10B -174.0(12) .
